data_4303308
loop_
_publ_author_name
'Daniel L. Reger'
'J. Derek Elgin'
'Elizabeth A. Foley'
'Mark D. Smith'
'Fernande Grandjean'
'Gary J. Long'

_publ_contact_author_address
;
Department of Chemistry and Biochemistry
University of South Carolina
Columbia, South Carolina 29208
USA
;
_publ_contact_author_email reger@mail.chem.sc.edu
_publ_contact_author_fax '1 803 777 9521'
_publ_contact_author_name 'Professor Daniel L. Reger'
_publ_contact_author_phone '1 803 777 2587'
_publ_section_title
;
Structural, Magnetic, and M\"ossbauer Spectral Study of the Electronic
Spin-State Transition in [Fe{HC(3-Mepz)2(5-Mepz)}2](BF4)2
;
_journal_name_full 'Inorganic Chemistry'
_journal_page_first 9393
_journal_page_last 9401
_journal_paper_doi 10.1021/ic901259e
_journal_volume 48
_journal_year 2009
_chemical_formula_moiety 'C26 H32 Fe N12, 2(B F4)'
_chemical_formula_sum 'C26 H32 B2 F8 Fe N12'
_chemical_formula_weight 742.11
_chemical_name_systematic ?
_space_group_IT_number 14
_symmetry_cell_setting monoclinic
_symmetry_space_group_name_Hall '-P 2ybc'
_symmetry_space_group_name_H-M 'P 1 21/c 1'
_atom_sites_solution_hydrogens geom
_atom_sites_solution_primary direct
_atom_sites_solution_secondary difmap
_audit_creation_method SHELXL-97
_cell_angle_alpha 90.00
_cell_angle_beta 108.3360(10)
_cell_angle_gamma 90.00
_cell_formula_units_Z 2
_cell_length_a 9.6343(5)
_cell_length_b 13.0290(6)
_cell_length_c 13.5476(6)
_cell_measurement_reflns_used 6807
_cell_measurement_temperature 150(1)
_cell_measurement_theta_max 25.020
_cell_measurement_theta_min 2.225
_cell_volume 1614.23(13)
_computing_cell_refinement 'SAINT+ NT V6.22 (Bruker, 2001)'
_computing_data_collection 'SMART NT V5.625 (Bruker, 1998)'
_computing_data_reduction 'SAINT+ NT V6.22'
_computing_molecular_graphics 'SHELXTL V6.1 (Sheldrick, 2000)'
_computing_publication_material 'SHELXTL V6.1'
_computing_structure_refinement 'SHELXL-97 (Sheldrick, 1997)'
_computing_structure_solution 'SHELXS-97 (Sheldrick, 1990)'
_diffrn_ambient_temperature 150(1)
_diffrn_measured_fraction_theta_full 0.999
_diffrn_measured_fraction_theta_max 0.999
_diffrn_measurement_device_type 'Bruker SMART APEX CCD diffractometer'
_diffrn_measurement_method 'omega scans'
_diffrn_radiation_monochromator graphite
_diffrn_radiation_source 'fine-focus sealed tube'
_diffrn_radiation_type MoK\a
_diffrn_radiation_wavelength 0.71073
_diffrn_reflns_av_R_equivalents 0.0379
_diffrn_reflns_av_sigmaI/netI 0.0298
_diffrn_reflns_limit_h_max 11
_diffrn_reflns_limit_h_min -10
_diffrn_reflns_limit_k_max 14
_diffrn_reflns_limit_k_min -14
_diffrn_reflns_limit_l_max 15
_diffrn_reflns_limit_l_min -15
_diffrn_reflns_number 12235
_diffrn_reflns_theta_full 24.10
_diffrn_reflns_theta_max 24.10
_diffrn_reflns_theta_min 2.23
_diffrn_standards_decay_% 0
_exptl_absorpt_coefficient_mu 0.554
_exptl_absorpt_correction_type none
_exptl_crystal_colour purple
_exptl_crystal_density_diffrn 1.527
_exptl_crystal_density_method 'not measured'
_exptl_crystal_description parallelipiped
_exptl_crystal_F_000 760
_exptl_crystal_size_max 0.28
_exptl_crystal_size_mid 0.24
_exptl_crystal_size_min 0.18
_refine_diff_density_max 0.509
_refine_diff_density_min -0.276
_refine_diff_density_rms 0.066
_refine_ls_extinction_method none
_refine_ls_goodness_of_fit_ref 1.030
_refine_ls_hydrogen_treatment constr
_refine_ls_matrix_type full
_refine_ls_number_parameters 281
_refine_ls_number_reflns 2560
_refine_ls_number_restraints 69
_refine_ls_restrained_S_all 1.056
_refine_ls_R_factor_all 0.0566
_refine_ls_R_factor_gt 0.0485
_refine_ls_shift/su_max 0.000
_refine_ls_shift/su_mean 0.000
_refine_ls_structure_factor_coef Fsqd
_refine_ls_weighting_details 'calc w=1/[\s^2^(Fo^2^)+(0.0831P)^2^+0.8766P] where P=(Fo^2^+2Fc^2^)/3'
_refine_ls_weighting_scheme calc
_refine_ls_wR_factor_gt 0.1293
_refine_ls_wR_factor_ref 0.1346
_reflns_number_gt 2181
_reflns_number_total 2560
_reflns_threshold_expression >2sigma(I)
_cod_data_source_file ic901259e_si_001_2.cif
_cod_data_source_block 1
_cod_depositor_comments
;
 Marking atoms B1A, F1A, F2A, F3A, F4A, B1B, F1B, F2B, F3B, F4B,
 B1C, F1C, F2C, F3C, F4C as belonging to the same disorder assembly 'A'
 instead of 3 seperate ones ('A', 'B', 'C').

 Antanas Vaitkus,
 2017-01-24

The following automatic conversions were performed:
'_symmetry_cell_setting' value 'Monoclinic' changed to 'monoclinic'
according to '/home/saulius/struct/CIF-dictionaries/cif_core.dic'
dictionary named 'cif_core.dic' version 2.4.1 from 2010-06-29.

Automatic conversion script
Id: cif_fix_enum 1527 2010-12-29 10:47:43Z saulius 
;
_cod_original_cell_volume 1614.22(13)
_cod_original_sg_symbol_H-M 'P 21/c'
_cod_database_code 4303308

loop_
_symmetry_equiv_pos_as_xyz
'x, y, z'
'-x, y+1/2, -z+1/2'
'-x, -y, -z'
'x, -y-1/2, z-1/2'

loop_
_atom_site_label
_atom_site_type_symbol
_atom_site_fract_x
_atom_site_fract_y
_atom_site_fract_z
_atom_site_U_iso_or_equiv
_atom_site_adp_type
_atom_site_occupancy
_atom_site_symmetry_multiplicity
_atom_site_calc_flag
_atom_site_refinement_flags
_atom_site_disorder_assembly
_atom_site_disorder_group
Fe1 Fe 0.5000 0.5000 0.0000 0.0331(2) Uani 1 2 d S . .
C1 C 0.7891(3) 0.5595(2) 0.1527(2) 0.0409(8) Uani 1 1 d . . .
H1 H 0.8855 0.5791 0.2034 0.049 Uiso 1 1 calc R . .
C11 C 0.9383(4) 0.4331(3) 0.0877(3) 0.0455(8) Uani 1 1 d . . .
H11 H 1.0331 0.4465 0.1345 0.055 Uiso 1 1 calc R . .
C12 C 0.9021(4) 0.3622(3) 0.0094(3) 0.0476(8) Uani 1 1 d . . .
H12 H 0.9671 0.3168 -0.0089 0.057 Uiso 1 1 calc R . .
C13 C 0.7508(4) 0.3693(2) -0.0388(2) 0.0415(8) Uani 1 1 d . . .
C14 C 0.6611(4) 0.3086(3) -0.1294(3) 0.0509(9) Uani 1 1 d . . .
H14A H 0.5593 0.3319 -0.1491 0.076 Uiso 1 1 calc R . .
H14B H 0.6660 0.2357 -0.1106 0.076 Uiso 1 1 calc R . .
H14C H 0.6988 0.3182 -0.1880 0.076 Uiso 1 1 calc R . .
C21 C 0.7236(4) 0.5109(3) 0.3140(3) 0.0496(9) Uani 1 1 d . . .
H21 H 0.8107 0.5294 0.3673 0.059 Uiso 1 1 calc R . .
C22 C 0.6007(4) 0.4694(3) 0.3265(3) 0.0493(9) Uani 1 1 d . . .
H22 H 0.5850 0.4540 0.3907 0.059 Uiso 1 1 calc R . .
C23 C 0.5020(4) 0.4538(3) 0.2274(2) 0.0436(8) Uani 1 1 d . . .
C24 C 0.3544(4) 0.4084(3) 0.2028(3) 0.0576(10) Uani 1 1 d . . .
H24A H 0.2968 0.4261 0.1313 0.086 Uiso 1 1 calc R . .
H24B H 0.3058 0.4353 0.2509 0.086 Uiso 1 1 calc R . .
H24C H 0.3626 0.3336 0.2097 0.086 Uiso 1 1 calc R . .
C31 C 0.7705(4) 0.7491(3) 0.0987(3) 0.0454(8) Uani 1 1 d . . .
C32 C 0.6631(4) 0.8012(3) 0.0272(3) 0.0531(9) Uani 1 1 d . . .
H32 H 0.6623 0.8725 0.0123 0.064 Uiso 1 1 calc R . .
C33 C 0.5542(4) 0.7304(3) -0.0204(3) 0.0468(8) Uani 1 1 d . . .
H33 H 0.4661 0.7462 -0.0739 0.056 Uiso 1 1 calc R . .
C34 C 0.9090(4) 0.7839(3) 0.1732(3) 0.0636(11) Uani 1 1 d . . .
H34A H 0.9214 0.8575 0.1636 0.095 Uiso 1 1 calc R . .
H34B H 0.9903 0.7461 0.1614 0.095 Uiso 1 1 calc R . .
H34C H 0.9077 0.7713 0.2442 0.095 Uiso 1 1 calc R . .
N11 N 0.6950(3) 0.44147(19) 0.00822(19) 0.0374(6) Uani 1 1 d . . .
N12 N 0.8124(3) 0.4805(2) 0.0853(2) 0.0398(6) Uani 1 1 d . . .
N21 N 0.5603(3) 0.48577(19) 0.1549(2) 0.0380(6) Uani 1 1 d . . .
N22 N 0.6961(3) 0.5204(2) 0.2093(2) 0.0403(6) Uani 1 1 d . . .
N31 N 0.5915(3) 0.6376(2) 0.02000(19) 0.0383(6) Uani 1 1 d . . .
N32 N 0.7244(3) 0.6488(2) 0.0932(2) 0.0403(6) Uani 1 1 d . . .
B1A B 0.1638(13) 0.6127(10) 0.3594(10) 0.062(2) Uani 0.45 1 d PD A 1
F1A F 0.1229(10) 0.5674(7) 0.2655(7) 0.056(2) Uani 0.45 1 d PD A 1
F2A F 0.0398(8) 0.6251(6) 0.3892(7) 0.072(2) Uani 0.45 1 d PD A 1
F3A F 0.2189(6) 0.7083(4) 0.3499(5) 0.0460(18) Uani 0.45 1 d PD A 1
F4A F 0.2636(12) 0.5549(11) 0.4284(10) 0.120(6) Uani 0.45 1 d PD A 1
B1B B 0.1871(16) 0.6008(12) 0.3723(12) 0.062(2) Uani 0.40 1 d PD A 2
F1B F 0.1075(14) 0.6071(9) 0.4406(9) 0.130(4) Uani 0.40 1 d PD A 2
F2B F 0.1158(18) 0.5431(12) 0.2894(11) 0.136(7) Uani 0.40 1 d PDU A 2
F3B F 0.3181(12) 0.5585(10) 0.4214(10) 0.073(3) Uani 0.40 1 d PD A 2
F4B F 0.1997(19) 0.6989(11) 0.3384(13) 0.181(8) Uani 0.40 1 d PDU A 2
B1C B 0.138(3) 0.5988(17) 0.3715(19) 0.062(2) Uani 0.15 1 d PD A 3
F1C F 0.010(3) 0.646(2) 0.373(3) 0.108(5) Uiso 0.15 1 d PD A 3
F2C F 0.256(2) 0.6626(17) 0.4221(19) 0.108(5) Uiso 0.15 1 d PD A 3
F3C F 0.154(3) 0.5064(14) 0.4221(19) 0.108(5) Uiso 0.15 1 d PD A 3
F4C F 0.135(4) 0.587(3) 0.2694(17) 0.108(5) Uiso 0.15 1 d PD A 3

loop_
_atom_site_aniso_label
_atom_site_aniso_U_11
_atom_site_aniso_U_22
_atom_site_aniso_U_33
_atom_site_aniso_U_23
_atom_site_aniso_U_13
_atom_site_aniso_U_12
Fe1 0.0313(4) 0.0358(4) 0.0292(4) 0.0020(2) 0.0053(3) -0.0009(3)
C1 0.0315(17) 0.0492(19) 0.0376(17) -0.0073(14) 0.0046(14) -0.0038(15)
C11 0.0335(18) 0.0489(19) 0.052(2) 0.0044(16) 0.0111(15) 0.0028(15)
C12 0.045(2) 0.0431(18) 0.058(2) -0.0017(16) 0.0208(17) 0.0044(15)
C13 0.048(2) 0.0358(16) 0.0435(18) -0.0001(14) 0.0184(16) -0.0048(14)
C14 0.057(2) 0.0449(18) 0.051(2) -0.0089(16) 0.0177(18) -0.0031(17)
C21 0.060(2) 0.050(2) 0.0315(17) -0.0046(14) 0.0036(16) 0.0037(17)
C22 0.065(3) 0.0460(18) 0.0389(19) 0.0022(15) 0.0195(18) 0.0015(17)
C23 0.052(2) 0.0415(18) 0.0395(18) 0.0030(14) 0.0169(16) 0.0004(15)
C24 0.054(2) 0.064(2) 0.058(2) 0.0067(19) 0.0216(19) -0.0014(19)
C31 0.047(2) 0.0461(19) 0.0474(19) -0.0106(15) 0.0210(17) -0.0098(15)
C32 0.068(3) 0.0423(19) 0.051(2) 0.0035(16) 0.0217(19) -0.0018(18)
C33 0.052(2) 0.0432(19) 0.0439(18) 0.0038(15) 0.0139(16) 0.0025(16)
C34 0.058(3) 0.058(2) 0.069(3) -0.006(2) 0.013(2) -0.0094(19)
N11 0.0378(15) 0.0381(14) 0.0346(13) -0.0011(11) 0.0089(12) -0.0027(12)
N12 0.0313(15) 0.0431(15) 0.0411(15) -0.0041(11) 0.0059(12) -0.0014(12)
N21 0.0349(15) 0.0418(14) 0.0341(14) 0.0018(11) 0.0065(12) -0.0012(11)
N22 0.0377(15) 0.0467(15) 0.0321(14) -0.0002(11) 0.0047(12) -0.0005(12)
N31 0.0378(16) 0.0404(14) 0.0331(13) 0.0028(11) 0.0062(12) -0.0005(12)
N32 0.0398(16) 0.0393(14) 0.0411(14) -0.0027(12) 0.0118(12) -0.0047(12)
B1A 0.054(5) 0.065(4) 0.056(4) -0.015(3) 0.001(4) 0.001(4)
F1A 0.035(4) 0.067(5) 0.047(3) -0.017(3) -0.015(3) 0.000(3)
F2A 0.059(5) 0.076(5) 0.076(6) 0.006(4) 0.015(4) -0.021(4)
F3A 0.025(2) 0.039(3) 0.067(4) -0.022(3) 0.006(2) -0.011(2)
F4A 0.088(10) 0.124(8) 0.090(8) 0.022(6) -0.056(7) 0.025(8)
B1B 0.054(5) 0.065(4) 0.056(4) -0.015(3) 0.001(4) 0.001(4)
F1B 0.172(13) 0.126(8) 0.123(10) 0.028(7) 0.093(9) 0.018(9)
F2B 0.109(9) 0.146(11) 0.122(11) -0.075(9) -0.010(7) 0.003(8)
F3B 0.061(7) 0.074(5) 0.064(5) -0.008(4) -0.010(5) 0.011(4)
F4B 0.220(14) 0.173(13) 0.170(12) 0.045(10) 0.089(10) 0.043(11)
B1C 0.054(5) 0.065(4) 0.056(4) -0.015(3) 0.001(4) 0.001(4)

loop_
_atom_type_symbol
_atom_type_description
_atom_type_scat_dispersion_real
_atom_type_scat_dispersion_imag
_atom_type_scat_source
C C 0.0033 0.0016 'International Tables Vol C Tables 4.2.6.8 and 6.1.1.4'
H H 0.0000 0.0000 'International Tables Vol C Tables 4.2.6.8 and 6.1.1.4'
B B 0.0013 0.0007 'International Tables Vol C Tables 4.2.6.8 and 6.1.1.4'
N N 0.0061 0.0033 'International Tables Vol C Tables 4.2.6.8 and 6.1.1.4'
F F 0.0171 0.0103 'International Tables Vol C Tables 4.2.6.8 and 6.1.1.4'
Fe Fe 0.3463 0.8444 'International Tables Vol C Tables 4.2.6.8 and 6.1.1.4'

loop_
_geom_angle_atom_site_label_1
_geom_angle_atom_site_label_2
_geom_angle_atom_site_label_3
_geom_angle
_geom_angle_site_symmetry_1
_geom_angle_site_symmetry_3
_geom_angle_publ_flag
N31 Fe1 N31 180.0 . 3_665 ?
N31 Fe1 N11 91.86(10) . 3_665 ?
N31 Fe1 N11 88.14(10) 3_665 3_665 ?
N31 Fe1 N11 88.14(10) . . ?
N31 Fe1 N11 91.86(10) 3_665 . ?
N11 Fe1 N11 180.00(19) 3_665 . ?
N31 Fe1 N21 91.69(10) . 3_665 ?
N31 Fe1 N21 88.31(10) 3_665 3_665 ?
N11 Fe1 N21 87.05(10) 3_665 3_665 ?
N11 Fe1 N21 92.95(10) . 3_665 ?
N31 Fe1 N21 88.31(10) . . ?
N31 Fe1 N21 91.69(10) 3_665 . ?
N11 Fe1 N21 92.95(10) 3_665 . ?
N11 Fe1 N21 87.05(10) . . ?
N21 Fe1 N21 180.0 3_665 . ?
N12 C1 N32 110.4(3) . . ?
N12 C1 N22 109.4(3) . . ?
N32 C1 N22 110.5(3) . . ?
N12 C1 H1 108.8 . . ?
N32 C1 H1 108.8 . . ?
N22 C1 H1 108.8 . . ?
N12 C11 C12 106.3(3) . . ?
N12 C11 H11 126.8 . . ?
C12 C11 H11 126.8 . . ?
C11 C12 C13 106.9(3) . . ?
C11 C12 H12 126.5 . . ?
C13 C12 H12 126.5 . . ?
N11 C13 C12 109.9(3) . . ?
N11 C13 C14 123.3(3) . . ?
C12 C13 C14 126.8(3) . . ?
C13 C14 H14A 109.5 . . ?
C13 C14 H14B 109.5 . . ?
H14A C14 H14B 109.5 . . ?
C13 C14 H14C 109.5 . . ?
H14A C14 H14C 109.5 . . ?
H14B C14 H14C 109.5 . . ?
C22 C21 N22 105.9(3) . . ?
C22 C21 H21 127.1 . . ?
N22 C21 H21 127.1 . . ?
C21 C22 C23 107.2(3) . . ?
C21 C22 H22 126.4 . . ?
C23 C22 H22 126.4 . . ?
N21 C23 C22 110.1(3) . . ?
N21 C23 C24 123.6(3) . . ?
C22 C23 C24 126.3(3) . . ?
C23 C24 H24A 109.5 . . ?
C23 C24 H24B 109.5 . . ?
H24A C24 H24B 109.5 . . ?
C23 C24 H24C 109.5 . . ?
H24A C24 H24C 109.5 . . ?
H24B C24 H24C 109.5 . . ?
C32 C31 N32 106.1(3) . . ?
C32 C31 C34 131.3(3) . . ?
N32 C31 C34 122.6(3) . . ?
C31 C32 C33 107.0(3) . . ?
C31 C32 H32 126.5 . . ?
C33 C32 H32 126.5 . . ?
N31 C33 C32 110.2(3) . . ?
N31 C33 H33 124.9 . . ?
C32 C33 H33 124.9 . . ?
C31 C34 H34A 109.5 . . ?
C31 C34 H34B 109.5 . . ?
H34A C34 H34B 109.5 . . ?
C31 C34 H34C 109.5 . . ?
H34A C34 H34C 109.5 . . ?
H34B C34 H34C 109.5 . . ?
C13 N11 N12 105.3(3) . . ?
C13 N11 Fe1 138.8(2) . . ?
N12 N11 Fe1 115.89(19) . . ?
C11 N12 N11 111.6(3) . . ?
C11 N12 C1 128.9(3) . . ?
N11 N12 C1 119.4(3) . . ?
C23 N21 N22 105.0(3) . . ?
C23 N21 Fe1 138.2(2) . . ?
N22 N21 Fe1 116.7(2) . . ?
N21 N22 C21 111.8(3) . . ?
N21 N22 C1 118.7(2) . . ?
C21 N22 C1 129.4(3) . . ?
C33 N31 N32 105.8(3) . . ?
C33 N31 Fe1 135.8(2) . . ?
N32 N31 Fe1 118.34(19) . . ?
N31 N32 C31 110.9(3) . . ?
N31 N32 C1 117.6(2) . . ?
C31 N32 C1 131.5(3) . . ?
F4A B1A F1A 110.2(10) . . ?
F4A B1A F3A 111.1(10) . . ?
F1A B1A F3A 108.4(9) . . ?
F4A B1A F2A 111.0(10) . . ?
F1A B1A F2A 107.7(9) . . ?
F3A B1A F2A 108.4(9) . . ?
F3B B1B F2B 109.6(11) . . ?
F3B B1B F4B 112.2(12) . . ?
F2B B1B F4B 108.4(12) . . ?
F3B B1B F1B 109.0(11) . . ?
F2B B1B F1B 110.3(12) . . ?
F4B B1B F1B 107.2(11) . . ?
F3C B1C F4C 111.6(14) . . ?
F3C B1C F1C 109.6(13) . . ?
F4C B1C F1C 109.2(13) . . ?
F3C B1C F2C 109.5(13) . . ?
F4C B1C F2C 108.4(13) . . ?
F1C B1C F2C 108.6(13) . . ?

loop_
_geom_bond_atom_site_label_1
_geom_bond_atom_site_label_2
_geom_bond_distance
_geom_bond_site_symmetry_2
_geom_bond_publ_flag
Fe1 N31 1.978(3) . ?
Fe1 N31 1.978(3) 3_665 ?
Fe1 N11 1.998(3) 3_665 ?
Fe1 N11 1.998(3) . ?
Fe1 N21 2.002(3) 3_665 ?
Fe1 N21 2.002(3) . ?
C1 N12 1.439(4) . ?
C1 N32 1.441(4) . ?
C1 N22 1.443(4) . ?
C1 H1 1.0000 . ?
C11 N12 1.352(4) . ?
C11 C12 1.367(5) . ?
C11 H11 0.9500 . ?
C12 C13 1.400(5) . ?
C12 H12 0.9500 . ?
C13 N11 1.340(4) . ?
C13 C14 1.487(5) . ?
C14 H14A 0.9800 . ?
C14 H14B 0.9800 . ?
C14 H14C 0.9800 . ?
C21 C22 1.359(6) . ?
C21 N22 1.365(4) . ?
C21 H21 0.9500 . ?
C22 C23 1.395(5) . ?
C22 H22 0.9500 . ?
C23 N21 1.342(4) . ?
C23 C24 1.479(5) . ?
C24 H24A 0.9800 . ?
C24 H24B 0.9800 . ?
C24 H24C 0.9800 . ?
C31 C32 1.356(5) . ?
C31 N32 1.375(4) . ?
C31 C34 1.469(5) . ?
C32 C33 1.393(5) . ?
C32 H32 0.9500 . ?
C33 N31 1.330(4) . ?
C33 H33 0.9500 . ?
C34 H34A 0.9800 . ?
C34 H34B 0.9800 . ?
C34 H34C 0.9800 . ?
N11 N12 1.373(3) . ?
N21 N22 1.361(4) . ?
N31 N32 1.358(4) . ?
B1A F4A 1.342(12) . ?
B1A F1A 1.345(12) . ?
B1A F3A 1.376(12) . ?
B1A F2A 1.385(12) . ?
B1B F3B 1.346(14) . ?
B1B F2B 1.346(13) . ?
B1B F4B 1.376(13) . ?
B1B F1B 1.378(13) . ?
B1C F3C 1.371(16) . ?
B1C F4C 1.383(16) . ?
B1C F1C 1.387(16) . ?
B1C F2C 1.398(16) . ?

loop_
_geom_torsion_atom_site_label_1
_geom_torsion_atom_site_label_2
_geom_torsion_atom_site_label_3
_geom_torsion_atom_site_label_4
_geom_torsion
_geom_torsion_site_symmetry_1
_geom_torsion_site_symmetry_2
_geom_torsion_site_symmetry_3
_geom_torsion_site_symmetry_4
_geom_torsion_publ_flag
N12 C11 C12 C13 -0.2(4) . . . . ?
C11 C12 C13 N11 -0.4(4) . . . . ?
C11 C12 C13 C14 179.0(3) . . . . ?
N22 C21 C22 C23 0.7(4) . . . . ?
C21 C22 C23 N21 -0.8(4) . . . . ?
C21 C22 C23 C24 178.9(3) . . . . ?
N32 C31 C32 C33 -0.2(4) . . . . ?
C34 C31 C32 C33 -178.3(4) . . . . ?
C31 C32 C33 N31 0.2(4) . . . . ?
C12 C13 N11 N12 0.8(3) . . . . ?
C14 C13 N11 N12 -178.6(3) . . . . ?
C12 C13 N11 Fe1 -176.7(2) . . . . ?
C14 C13 N11 Fe1 3.9(5) . . . . ?
N31 Fe1 N11 C13 -139.0(3) . . . . ?
N31 Fe1 N11 C13 41.0(3) 3_665 . . . ?
N21 Fe1 N11 C13 -47.4(3) 3_665 . . . ?
N21 Fe1 N11 C13 132.6(3) . . . . ?
N31 Fe1 N11 N12 43.7(2) . . . . ?
N31 Fe1 N11 N12 -136.3(2) 3_665 . . . ?
N21 Fe1 N11 N12 135.3(2) 3_665 . . . ?
N21 Fe1 N11 N12 -44.7(2) . . . . ?
C12 C11 N12 N11 0.7(4) . . . . ?
C12 C11 N12 C1 178.4(3) . . . . ?
C13 N11 N12 C11 -0.9(3) . . . . ?
Fe1 N11 N12 C11 177.3(2) . . . . y
C13 N11 N12 C1 -178.8(3) . . . . ?
Fe1 N11 N12 C1 -0.7(4) . . . . ?
N32 C1 N12 C11 122.3(3) . . . . ?
N22 C1 N12 C11 -115.9(4) . . . . ?
N32 C1 N12 N11 -60.2(4) . . . . ?
N22 C1 N12 N11 61.7(4) . . . . ?
C22 C23 N21 N22 0.6(4) . . . . ?
C24 C23 N21 N22 -179.1(3) . . . . ?
C22 C23 N21 Fe1 -176.2(2) . . . . ?
C24 C23 N21 Fe1 4.1(5) . . . . ?
N31 Fe1 N21 C23 135.4(3) . . . . ?
N31 Fe1 N21 C23 -44.6(3) 3_665 . . . ?
N11 Fe1 N21 C23 43.6(3) 3_665 . . . ?
N11 Fe1 N21 C23 -136.4(3) . . . . ?
N31 Fe1 N21 N22 -41.1(2) . . . . ?
N31 Fe1 N21 N22 138.9(2) 3_665 . . . ?
N11 Fe1 N21 N22 -132.9(2) 3_665 . . . ?
N11 Fe1 N21 N22 47.1(2) . . . . ?
C23 N21 N22 C21 -0.1(3) . . . . ?
Fe1 N21 N22 C21 177.5(2) . . . . y
C23 N21 N22 C1 179.2(3) . . . . ?
Fe1 N21 N22 C1 -3.2(3) . . . . ?
C22 C21 N22 N21 -0.4(4) . . . . ?
C22 C21 N22 C1 -179.6(3) . . . . ?
N12 C1 N22 N21 -59.1(4) . . . . ?
N32 C1 N22 N21 62.7(3) . . . . ?
N12 C1 N22 C21 120.1(3) . . . . ?
N32 C1 N22 C21 -118.1(3) . . . . ?
C32 C33 N31 N32 -0.2(4) . . . . ?
C32 C33 N31 Fe1 178.1(2) . . . . ?
N11 Fe1 N31 C33 -41.6(3) 3_665 . . . ?
N11 Fe1 N31 C33 138.4(3) . . . . ?
N21 Fe1 N31 C33 45.5(3) 3_665 . . . ?
N21 Fe1 N31 C33 -134.5(3) . . . . ?
N11 Fe1 N31 N32 136.5(2) 3_665 . . . ?
N11 Fe1 N31 N32 -43.5(2) . . . . ?
N21 Fe1 N31 N32 -136.4(2) 3_665 . . . ?
N21 Fe1 N31 N32 43.6(2) . . . . ?
C33 N31 N32 C31 0.1(4) . . . . ?
Fe1 N31 N32 C31 -178.5(2) . . . . y
C33 N31 N32 C1 177.7(3) . . . . ?
Fe1 N31 N32 C1 -0.9(3) . . . . ?
C32 C31 N32 N31 0.1(4) . . . . ?
C34 C31 N32 N31 178.4(3) . . . . ?
C32 C31 N32 C1 -177.1(3) . . . . ?
C34 C31 N32 C1 1.2(5) . . . . ?
N12 C1 N32 N31 61.0(4) . . . . ?
N22 C1 N32 N31 -60.1(3) . . . . ?
N12 C1 N32 C31 -121.9(3) . . . . ?
N22 C1 N32 C31 116.9(3) . . . . ?
